data_7064338
loop_
_publ_author_name
'Sun, Yi-Lian'
'Wan, Jia-Qi'
'He, Ying'
'Lv, Bin'
'Zhou, Shi-Yu'
'Li, Si-Tong'
'Liu, Yu'
'Li, Wen-Ze'
'Luan, Jian'
'Zhang, Xiao-Sa'

_publ_section_title
;
 Cobalt-based metal--organic framework derived Co/CoO@C under moderate
 temperature for improving the performance of photocatalytic degradation
 of organic pollutants
;
_journal_issue 15
_journal_name_full 'New Journal of Chemistry'
_journal_page_first 6280
_journal_page_last 6288
_journal_paper_doi 10.1039/D5NJ03932K
_journal_volume 50
_journal_year 2026
_chemical_formula_moiety 'C39 H29 Co N6 O8, 3(H2 O)'
_chemical_formula_sum 'C39 H35 Co N6 O11'
_chemical_formula_weight 822.66
_space_group_crystal_system monoclinic
_space_group_IT_number 14
_space_group_name_Hall '-P 2yn'
_space_group_name_H-M_alt 'P 1 21/n 1'
_atom_sites_solution_hydrogens mixed
_atom_sites_solution_primary direct
_audit_block_doi 10.5517/ccdc.csd.cc2p9405
_audit_creation_date 2026-03-11
_audit_creation_method
;
Olex2 1.2-beta
(compiled 2017.03.28 svn.r3405 for OlexSys, GUI svn.r5335)
;
_audit_update_record
;
2026-03-11 deposited with the CCDC.	2026-03-17 downloaded from the CCDC.
;
_cell_angle_alpha 90
_cell_angle_beta 94.321(5)
_cell_angle_gamma 90
_cell_formula_units_Z 4
_cell_length_a 11.4220(18)
_cell_length_b 13.846(2)
_cell_length_c 23.515(4)
_cell_measurement_reflns_used 9969
_cell_measurement_temperature 293(2)
_cell_measurement_theta_max 28.216
_cell_measurement_theta_min 2.276
_cell_volume 3708.3(10)
_computing_cell_refinement 'SAINT V8.40A (?, 2016)'
_computing_data_collection 'SMART (Bruker, 2001)'
_computing_data_reduction 'SAINT V8.40A (?, 2016)'
_computing_molecular_graphics 'Olex2 (Dolomanov et al., 2009)'
_computing_publication_material 'Olex2 (Dolomanov et al., 2009)'
_computing_structure_refinement 'ShelXL (Sheldrick, 2015)'
_computing_structure_solution 'SIR2004 (Burla et al., 2007)'
_diffrn_ambient_temperature 293(2)
_diffrn_measured_fraction_theta_full 0.999
_diffrn_measured_fraction_theta_max 0.996
_diffrn_measurement_device_type 'Bruker P4'
_diffrn_measurement_method '\w scans'
_diffrn_radiation_monochromator graphite
_diffrn_radiation_type MoK\a
_diffrn_radiation_wavelength 0.71073
_diffrn_reflns_av_R_equivalents 0.0504
_diffrn_reflns_av_unetI/netI 0.0395
_diffrn_reflns_Laue_measured_fraction_full 0.999
_diffrn_reflns_Laue_measured_fraction_max 0.996
_diffrn_reflns_limit_h_max 14
_diffrn_reflns_limit_h_min -15
_diffrn_reflns_limit_k_max 18
_diffrn_reflns_limit_k_min -18
_diffrn_reflns_limit_l_max 31
_diffrn_reflns_limit_l_min -31
_diffrn_reflns_number 56250
_diffrn_reflns_point_group_measured_fraction_full 0.999
_diffrn_reflns_point_group_measured_fraction_max 0.996
_diffrn_reflns_theta_full 25.242
_diffrn_reflns_theta_max 28.343
_diffrn_reflns_theta_min 2.276
_exptl_absorpt_coefficient_mu 0.535
_exptl_absorpt_correction_T_max 0.7457
_exptl_absorpt_correction_T_min 0.6522
_exptl_absorpt_correction_type multi-scan
_exptl_absorpt_process_details
;
SADABS-2016/2 (Bruker,2016/2) was used for absorption correction.
wR2(int) was 0.0730 before and 0.0583 after correction.
The Ratio of minimum to maximum transmission is 0.8746.
The \l/2 correction factor is Not present.
;
_exptl_crystal_colour YELLOW
_exptl_crystal_density_diffrn 1.474
_exptl_crystal_density_method 'not measured'
_exptl_crystal_description BLOCK
_exptl_crystal_F_000 1704
_exptl_crystal_size_max 0.17
_exptl_crystal_size_mid 0.15
_exptl_crystal_size_min 0.13
_refine_diff_density_max 0.454
_refine_diff_density_min -0.434
_refine_diff_density_rms 0.061
_refine_ls_extinction_method none
_refine_ls_goodness_of_fit_ref 1.011
_refine_ls_hydrogen_treatment constr
_refine_ls_matrix_type full
_refine_ls_number_parameters 568
_refine_ls_number_reflns 9226
_refine_ls_number_restraints 55
_refine_ls_restrained_S_all 1.012
_refine_ls_R_factor_all 0.0811
_refine_ls_R_factor_gt 0.0460
_refine_ls_shift/su_max 0.001
_refine_ls_shift/su_mean 0.000
_refine_ls_structure_factor_coef Fsqd
_refine_ls_weighting_details 'w=1/[\s^2^(Fo^2^)+(0.0592P)^2^+2.3863P] where P=(Fo^2^+2Fc^2^)/3'
_refine_ls_weighting_scheme calc
_refine_ls_wR_factor_gt 0.1122
_refine_ls_wR_factor_ref 0.1303
_reflns_Friedel_coverage 0.000
_reflns_number_gt 6349
_reflns_number_total 9226
_reflns_threshold_expression 'I > 2\s(I)'
_cod_data_source_file d5nj03932k2.cif
_cod_data_source_block Co_MOF
_cod_depositor_comments 'Adding full bibliography for 7064338.cif.'
_cod_original_cell_volume 3708.2(10)
_cod_database_code 7064338
_shelx_shelxl_version_number 2014/7
_shelx_space_group_comment
;
The symmetry employed for this shelxl refinement is uniquely defined
by the following loop, which should always be used as a source of
symmetry information in preference to the above space-group names.
They are only intended as comments.
;
_olex2_refinement_description
;
1. Fixed Uiso
 At 1.2 times of:
  All C(H) groups, {H1WA,H1WB} of O1W, {H2WA,H2WB} of O2W, All N(H) groups
 At 1.5 times of:
  {H3WA,H3WB} of O3W, {H8A,H8B} of O8, {H4WA,H4WB} of O4W, {H4WG,H4WH} of
  O4WC, {H4WC,H4WD} of O4WA, {H2WC,H2WD} of O2W', {H4WE,H4WF} of O4WB
2. Uiso/Uaniso restraints and constraints
O4WA \\sim O4W \\sim O8 \\sim O4WC \\sim O4WB: within 2A with sigma of 0.01 and
sigma for terminal atoms of 0.02
Uanis(O4WB) \\sim Ueq, Uanis(O4WC) \\sim Ueq, Uanis(O8) \\sim Ueq, Uanis(O4W)
\\sim Ueq, Uanis(O4WA) \\sim Ueq: with sigma of 0.01 and sigma for terminal
atoms of 0.02
3. Others
 1*[Sof(O4WB)+Sof(H4WE)+Sof(H4WF)]+1*[Sof(O4W)+Sof(H4WA)+Sof(H4WB)]+1*
 [Sof(O4WA)+Sof(H4WC)+Sof(H4WD)]+1*[Sof(O4WC)+Sof(H4WG)+Sof(H4WH)]+1*[Sof(O8)+
 Sof(H8A)+Sof(H8B)]=1 with esd of 0
 Sof(O2W')=Sof(H2WC)=Sof(H2WD)=1-FVAR(1)
 Sof(O2W)=Sof(H2WA)=Sof(H2WB)=FVAR(1)
 Sof(O4WB)=Sof(H4WE)=Sof(H4WF)=FVAR(2)
 Sof(O4W)=Sof(H4WA)=Sof(H4WB)=FVAR(3)
 Sof(O4WA)=Sof(H4WC)=Sof(H4WD)=FVAR(4)
 Sof(O4WC)=Sof(H4WG)=Sof(H4WH)=FVAR(5)
 Sof(O8)=Sof(H8A)=Sof(H8B)=FVAR(6)
4.a Riding coordinates:
 O1W(H1WA,H1WB), O2W(H2WA,H2WB), O2W'(H2WC,H2WD), O4W(H4WA,H4WB), O4WA(H4WC,
 H4WD), O4WB(H4WE,H4WF), O4WC(H4WG,H4WH), O8(H8A,H8B)
4.b Free rotating group:
 O3W(H3WA,H3WB)
4.c Aromatic/amide H refined with riding coordinates:
 N3(H3), N4(H4), N6(H6), C1(H1), C2(H2), C3(H3A), C5(H5), C8(H8), C9(H9),
 C11(H11), C12(H12), C15(H15), C16(H16), C17(H17), C18(H18), C19(H19), C20(H20),
  C21(H21), C23(H23), C26(H26), C27(H27), C30(H30), C31(H31), C35(H35),
 C36(H36), C37(H37), C38(H38)
;
_olex2_submission_special_instructions 'No special instructions were received'

loop_
_space_group_symop_operation_xyz
'x, y, z'
'-x+1/2, y+1/2, -z+1/2'
'-x, -y, -z'
'x-1/2, -y-1/2, z-1/2'

loop_
_atom_site_label
_atom_site_type_symbol
_atom_site_fract_x
_atom_site_fract_y
_atom_site_fract_z
_atom_site_U_iso_or_equiv
_atom_site_adp_type
_atom_site_occupancy
_atom_site_site_symmetry_order
_atom_site_calc_flag
_atom_site_refinement_flags_posn
_atom_site_refinement_flags_adp
_atom_site_refinement_flags_occupancy
_atom_site_disorder_assembly
_atom_site_disorder_group
Co1 Co -0.98413(2) -0.11819(2) 0.25707(2) 0.03072(10) Uani 1 1 d . . . . .
O1 O -0.80484(13) -0.10437(13) 0.25798(7) 0.0400(4) Uani 1 1 d . . . . .
O1W O -0.97877(16) -0.04438(14) 0.33609(8) 0.0510(5) Uani 1 1 d . . . . .
H1WA H -1.0434 -0.0472 0.3517 0.061 Uiso 1 1 d R . . . .
H1WB H -0.9263 -0.0316 0.3626 0.061 Uiso 1 1 d R . . . .
O2 O -0.77084(15) -0.07125(14) 0.16776(7) 0.0433(4) Uani 1 1 d . . . . .
O3 O -0.21016(17) -0.0891(2) 0.34400(9) 0.0852(9) Uani 1 1 d . . . . .
O4 O -0.16663(13) -0.12990(13) 0.25737(7) 0.0365(4) Uani 1 1 d . . . . .
O5 O -1.26707(17) 0.01308(14) 0.08253(9) 0.0513(5) Uani 1 1 d . . . . .
O6 O -1.74773(19) 0.36917(15) -0.04312(10) 0.0604(6) Uani 1 1 d . . . . .
O7 O -0.68726(15) -0.27495(12) 0.43410(8) 0.0408(4) Uani 1 1 d . . . . .
N1 N -1.01234(17) 0.01676(15) 0.21245(9) 0.0365(5) Uani 1 1 d . . . . .
N2 N -1.99615(16) 0.20914(15) -0.17984(9) 0.0354(5) Uani 1 1 d . . . . .
N3 N -1.26599(18) 0.17497(16) 0.06996(9) 0.0437(5) Uani 1 1 d . . . . .
H3 H -1.2250 0.2265 0.0762 0.052 Uiso 1 1 calc R . . . .
N4 N -1.70395(18) 0.21068(16) -0.05459(9) 0.0401(5) Uani 1 1 d . . . . .
H4 H -1.7307 0.1576 -0.0695 0.048 Uiso 1 1 calc R . . . .
N5 N -0.95622(16) -0.25134(15) 0.30534(8) 0.0335(4) Uani 1 1 d . . . . .
N6 N -0.68686(17) -0.43858(14) 0.42348(8) 0.0320(4) Uani 1 1 d . . . . .
H6 H -0.7213 -0.4845 0.4041 0.038 Uiso 1 1 calc R . . . .
C1 C -0.9381(2) 0.09177(18) 0.21794(10) 0.0353(5) Uani 1 1 d . . . . .
H1 H -0.8750 0.0886 0.2453 0.042 Uiso 1 1 calc R . . . .
C2 C -0.9518(2) 0.17301(18) 0.18474(11) 0.0365(5) Uani 1 1 d . . . . .
H2 H -0.8997 0.2244 0.1904 0.044 Uiso 1 1 calc R . . . .
C3 C -1.0433(2) 0.17845(18) 0.14264(10) 0.0364(5) Uani 1 1 d . . . . .
H3A H -1.0528 0.2325 0.1192 0.044 Uiso 1 1 calc R . . . .
C4 C -1.1202(2) 0.10138(17) 0.13641(10) 0.0334(5) Uani 1 1 d . . . . .
C5 C -1.1020(2) 0.02370(18) 0.17289(11) 0.0385(6) Uani 1 1 d . . . . .
H5 H -1.1555 -0.0269 0.1696 0.046 Uiso 1 1 calc R . . . .
C6 C -1.2233(2) 0.09254(19) 0.09314(11) 0.0370(6) Uani 1 1 d . . . . .
C7 C -1.3740(2) 0.18393(19) 0.03574(11) 0.0386(6) Uani 1 1 d . . . . .
C8 C -1.4138(2) 0.1154(2) -0.00321(12) 0.0459(7) Uani 1 1 d . . . . .
H8 H -1.3679 0.0616 -0.0097 0.055 Uiso 1 1 calc R . . . .
C9 C -1.5228(2) 0.1266(2) -0.03295(11) 0.0451(6) Uani 1 1 d . . . . .
H9 H -1.5497 0.0798 -0.0591 0.054 Uiso 1 1 calc R . . . .
C10 C -1.5914(2) 0.20608(19) -0.02410(10) 0.0361(5) Uani 1 1 d . . . . .
C11 C -1.5509(2) 0.2750(2) 0.01484(12) 0.0500(7) Uani 1 1 d . . . . .
H11 H -1.5966 0.3289 0.0214 0.060 Uiso 1 1 calc R . . . .
C12 C -1.4422(2) 0.2637(2) 0.04419(13) 0.0488(7) Uani 1 1 d . . . . .
H12 H -1.4148 0.3109 0.0700 0.059 Uiso 1 1 calc R . . . .
C13 C -1.7729(2) 0.2889(2) -0.06263(11) 0.0411(6) Uani 1 1 d . . . . .
C14 C -1.8864(2) 0.27653(19) -0.09800(10) 0.0376(6) Uani 1 1 d . . . . .
C15 C -1.8975(2) 0.21639(19) -0.14488(10) 0.0359(5) Uani 1 1 d . . . . .
H15 H -1.8333 0.1787 -0.1528 0.043 Uiso 1 1 calc R . . . .
C16 C -2.0847(2) 0.3253(2) -0.12121(13) 0.0497(7) Uani 1 1 d . . . . .
H16 H -2.1507 0.3611 -0.1137 0.060 Uiso 1 1 calc R . . . .
C17 C -2.0871(2) 0.26462(19) -0.16733(12) 0.0409(6) Uani 1 1 d . . . . .
H17 H -2.1556 0.2617 -0.1913 0.049 Uiso 1 1 calc R . . . .
C18 C -1.9824(2) 0.3324(2) -0.08607(12) 0.0481(7) Uani 1 1 d . . . . .
H18 H -1.9779 0.3741 -0.0549 0.058 Uiso 1 1 calc R . . . .
C19 C -1.0342(2) -0.32401(19) 0.30126(10) 0.0375(6) Uani 1 1 d . . . . .
H19 H -1.1011 -0.3169 0.2765 0.045 Uiso 1 1 calc R . . . .
C20 C -1.0204(2) -0.40824(18) 0.33180(11) 0.0377(6) Uani 1 1 d . . . . .
H20 H -1.0770 -0.4566 0.3280 0.045 Uiso 1 1 calc R . . . .
C21 C -0.9207(2) -0.41987(18) 0.36833(10) 0.0353(5) Uani 1 1 d . . . . .
H21 H -0.9089 -0.4765 0.3892 0.042 Uiso 1 1 calc R . . . .
C22 C -0.83902(19) -0.34634(17) 0.37333(9) 0.0299(5) Uani 1 1 d . . . . .
C23 C -0.86102(19) -0.26288(17) 0.34153(10) 0.0319(5) Uani 1 1 d . . . . .
H23 H -0.8070 -0.2126 0.3456 0.038 Uiso 1 1 calc R . . . .
C24 C -0.73000(19) -0.34943(18) 0.41348(9) 0.0308(5) Uani 1 1 d . . . . .
C25 C -0.59127(19) -0.46613(16) 0.46220(9) 0.0288(5) Uani 1 1 d . . . . .
C26 C -0.5288(2) -0.40250(18) 0.49874(10) 0.0375(6) Uani 1 1 d . . . . .
H26 H -0.5472 -0.3371 0.4981 0.045 Uiso 1 1 calc R . . . .
C27 C -0.4387(2) -0.43701(17) 0.53621(10) 0.0367(6) Uani 1 1 d . . . . .
H27 H -0.3977 -0.3941 0.5608 0.044 Uiso 1 1 calc R . . . .
C28 C -0.73810(19) -0.08938(17) 0.21801(10) 0.0323(5) Uani 1 1 d . . . . .
C29 C -0.60797(18) -0.09742(17) 0.23613(10) 0.0305(5) Uani 1 1 d . . . . .
C30 C -0.5611(2) -0.0429(2) 0.28037(11) 0.0402(6) Uani 1 1 d . . . . .
H30 H -0.6092 -0.0014 0.2992 0.048 Uiso 1 1 calc R . . . .
C31 C -0.4409(2) -0.0485(2) 0.29793(11) 0.0403(6) Uani 1 1 d . . . . .
H31 H -0.4100 -0.0075 0.3266 0.048 Uiso 1 1 calc R . . . .
C32 C -0.36835(19) -0.11294(18) 0.27388(10) 0.0339(5) Uani 1 1 d . . . . .
C33 C -0.2383(2) -0.1113(2) 0.29367(11) 0.0401(6) Uani 1 1 d . . . . .
C34 C -0.41610(18) -0.17674(17) 0.23022(10) 0.0314(5) Uani 1 1 d . . . . .
C35 C -0.3535(2) -0.25637(19) 0.20969(12) 0.0402(6) Uani 1 1 d . . . . .
H35 H -0.2767 -0.2672 0.2242 0.048 Uiso 1 1 calc R . . . .
C36 C -0.4027(2) -0.3171(2) 0.16949(13) 0.0482(7) Uani 1 1 d . . . . .
H36 H -0.3601 -0.3698 0.1577 0.058 Uiso 1 1 calc R . . . .
C37 C -0.5176(2) -0.3011(2) 0.14545(13) 0.0474(7) Uani 1 1 d . . . . .
H37 H -0.5493 -0.3408 0.1163 0.057 Uiso 1 1 calc R . . . .
C38 C -0.5820(2) -0.22770(19) 0.16499(11) 0.0410(6) Uani 1 1 d . . . . .
H38 H -0.6581 -0.2179 0.1490 0.049 Uiso 1 1 calc R . . . .
C39 C -0.53656(18) -0.16549(17) 0.20912(10) 0.0315(5) Uani 1 1 d . . . . .
O2W O -0.3337(6) -0.1289(11) 0.4321(4) 0.073(3) Uani 0.61(4) 1 d . . P A 1
H2WA H -0.3101 -0.0854 0.4102 0.088 Uiso 0.61(4) 1 d R . P A 1
H2WB H -0.3857 -0.0883 0.4402 0.088 Uiso 0.61(4) 1 d R . P A 1
O2W' O -0.3372(10) -0.075(3) 0.4423(7) 0.095(7) Uani 0.39(4) 1 d . . P A 2
H2WC H -0.3215 -0.0721 0.4075 0.143 Uiso 0.39(4) 1 d R . P A 2
H2WD H -0.2737 -0.0578 0.4609 0.143 Uiso 0.39(4) 1 d R . P A 2
O3W O -0.5824(3) -0.0887(3) 0.4338(2) 0.1292(13) Uani 1 1 d . . . . .
H3WA H -0.5775 -0.1499 0.4359 0.194 Uiso 1 1 d G . . . .
H3WB H -0.6467 -0.0731 0.4156 0.194 Uiso 1 1 d G . . . .
O4W O -0.8044(5) 0.0080(5) 0.4222(3) 0.083(2) Uani 0.456(3) 1 d . U P B 1
H4WA H -0.7798 -0.0500 0.4224 0.125 Uiso 0.456(3) 1 d R . P B 1
H4WB H -0.7481 0.0399 0.4388 0.125 Uiso 0.456(3) 1 d R . P B 1
O4WA O -0.7677(18) -0.0194(16) 0.3890(11) 0.083(5) Uani 0.137(3) 1 d . U P C 2
H4WC H -0.7118 0.0000 0.3700 0.125 Uiso 0.137(3) 1 d R . P C 2
H4WD H -0.7915 0.0312 0.4050 0.125 Uiso 0.137(3) 1 d R . P C 2
O4WB O -0.9301(14) 0.0025(8) 0.5307(7) 0.068(4) Uani 0.169(3) 1 d . U P D -1
H4WE H -0.9491 0.0028 0.4951 0.102 Uiso 0.169(3) 1 d R . P D -1
H4WF H -0.9825 -0.0317 0.5448 0.102 Uiso 0.169(3) 1 d R . P D -1
O4WC O -0.849(2) 0.0234(12) 0.5028(10) 0.067(4) Uani 0.131(3) 1 d . U P E 4
H4WG H -0.8279 0.0726 0.4846 0.101 Uiso 0.131(3) 1 d R . P E 4
H4WH H -0.9236 0.0221 0.4964 0.101 Uiso 0.131(3) 1 d R . P E 4
O8 O -0.792(2) 0.0368(17) 0.4705(13) 0.075(4) Uani 0.107(3) 1 d . U P F 5
H8A H -0.8315 0.0879 0.4639 0.113 Uiso 0.107(3) 1 d R . P F 5
H8B H -0.7208 0.0563 0.4748 0.113 Uiso 0.107(3) 1 d R . P F 5

loop_
_atom_site_aniso_label
_atom_site_aniso_U_11
_atom_site_aniso_U_22
_atom_site_aniso_U_33
_atom_site_aniso_U_23
_atom_site_aniso_U_13
_atom_site_aniso_U_12
Co1 0.01487(14) 0.04125(19) 0.03510(18) 0.00832(14) -0.00425(11) 0.00271(12)
O1 0.0178(7) 0.0606(12) 0.0412(10) 0.0142(8) -0.0006(7) 0.0003(7)
O1W 0.0379(10) 0.0627(13) 0.0515(11) -0.0087(10) -0.0028(8) -0.0006(9)
O2 0.0284(9) 0.0605(12) 0.0398(10) 0.0166(9) -0.0068(7) 0.0002(8)
O3 0.0243(10) 0.184(3) 0.0456(12) -0.0302(15) -0.0064(9) 0.0089(14)
O4 0.0166(7) 0.0512(10) 0.0414(9) 0.0022(8) -0.0008(7) 0.0022(7)
O5 0.0454(11) 0.0432(11) 0.0618(13) 0.0015(9) -0.0197(9) -0.0005(9)
O6 0.0565(13) 0.0512(12) 0.0691(14) -0.0065(11) -0.0236(11) 0.0093(10)
O7 0.0383(9) 0.0360(9) 0.0456(10) 0.0004(8) -0.0135(8) 0.0037(8)
N1 0.0247(10) 0.0426(12) 0.0410(12) 0.0065(9) -0.0052(8) 0.0030(9)
N2 0.0237(9) 0.0446(12) 0.0374(11) 0.0076(9) -0.0016(8) 0.0032(8)
N3 0.0351(11) 0.0425(12) 0.0503(13) 0.0076(10) -0.0178(10) -0.0023(10)
N4 0.0336(11) 0.0466(12) 0.0383(11) -0.0031(10) -0.0096(9) 0.0045(9)
N5 0.0236(9) 0.0409(11) 0.0347(10) 0.0083(9) -0.0056(8) 0.0038(8)
N6 0.0306(10) 0.0331(10) 0.0300(10) 0.0004(8) -0.0123(8) 0.0065(8)
C1 0.0231(11) 0.0449(14) 0.0372(13) -0.0020(11) -0.0017(9) 0.0041(10)
C2 0.0285(12) 0.0385(13) 0.0422(14) -0.0028(11) 0.0012(10) -0.0012(10)
C3 0.0324(12) 0.0383(13) 0.0382(13) 0.0048(11) 0.0011(10) 0.0028(10)
C4 0.0256(11) 0.0386(13) 0.0353(12) 0.0030(10) -0.0022(9) 0.0035(9)
C5 0.0271(12) 0.0389(13) 0.0477(15) 0.0058(11) -0.0083(10) -0.0007(10)
C6 0.0296(12) 0.0418(14) 0.0384(13) 0.0043(11) -0.0052(10) 0.0022(10)
C7 0.0322(12) 0.0439(14) 0.0379(13) 0.0083(11) -0.0079(10) 0.0011(11)
C8 0.0455(15) 0.0455(15) 0.0440(15) -0.0032(12) -0.0141(12) 0.0137(12)
C9 0.0437(15) 0.0498(16) 0.0395(14) -0.0044(12) -0.0127(11) 0.0070(12)
C10 0.0299(12) 0.0451(14) 0.0322(12) 0.0044(11) -0.0053(10) 0.0031(10)
C11 0.0432(15) 0.0517(17) 0.0525(17) -0.0112(14) -0.0139(13) 0.0128(13)
C12 0.0442(15) 0.0451(15) 0.0537(17) -0.0100(13) -0.0193(13) 0.0036(12)
C13 0.0378(14) 0.0478(16) 0.0360(13) 0.0019(12) -0.0080(11) 0.0038(12)
C14 0.0313(12) 0.0444(14) 0.0361(13) 0.0054(11) -0.0038(10) 0.0047(11)
C15 0.0241(11) 0.0480(14) 0.0350(13) 0.0068(11) -0.0016(9) 0.0072(10)
C16 0.0330(13) 0.0528(17) 0.0629(18) -0.0022(15) 0.0021(12) 0.0147(12)
C17 0.0234(11) 0.0456(15) 0.0530(16) 0.0089(13) -0.0021(10) 0.0050(10)
C18 0.0433(15) 0.0511(16) 0.0492(16) -0.0064(13) -0.0002(12) 0.0086(13)
C19 0.0243(11) 0.0489(15) 0.0379(13) 0.0051(11) -0.0066(9) 0.0015(10)
C20 0.0245(11) 0.0407(14) 0.0469(14) 0.0024(11) -0.0029(10) -0.0024(10)
C21 0.0309(12) 0.0359(13) 0.0385(13) 0.0085(11) -0.0007(10) 0.0050(10)
C22 0.0229(10) 0.0368(12) 0.0293(11) 0.0045(10) -0.0022(9) 0.0062(9)
C23 0.0243(11) 0.0362(12) 0.0343(12) 0.0060(10) -0.0035(9) 0.0042(9)
C24 0.0270(11) 0.0377(13) 0.0269(11) 0.0046(10) -0.0030(9) 0.0063(10)
C25 0.0259(11) 0.0344(12) 0.0251(11) 0.0022(9) -0.0050(8) 0.0059(9)
C26 0.0412(14) 0.0330(13) 0.0359(13) -0.0015(10) -0.0136(11) 0.0095(10)
C27 0.0382(13) 0.0346(13) 0.0347(13) -0.0043(10) -0.0140(10) 0.0048(10)
C28 0.0188(10) 0.0359(12) 0.0413(13) 0.0068(10) -0.0032(9) 0.0010(9)
C29 0.0166(10) 0.0408(13) 0.0339(12) 0.0085(10) 0.0002(9) 0.0009(9)
C30 0.0211(11) 0.0538(16) 0.0454(14) -0.0056(12) 0.0007(10) 0.0094(11)
C31 0.0229(11) 0.0556(16) 0.0415(14) -0.0082(12) -0.0036(10) 0.0016(11)
C32 0.0181(10) 0.0471(14) 0.0362(12) 0.0057(11) 0.0009(9) 0.0020(10)
C33 0.0197(11) 0.0585(16) 0.0414(14) 0.0019(12) -0.0020(10) 0.0056(11)
C34 0.0187(10) 0.0401(13) 0.0357(12) 0.0059(10) 0.0031(9) 0.0009(9)
C35 0.0234(11) 0.0430(14) 0.0548(16) 0.0011(12) 0.0070(11) 0.0018(10)
C36 0.0396(14) 0.0428(15) 0.0636(18) -0.0069(14) 0.0136(13) -0.0003(12)
C37 0.0425(15) 0.0474(16) 0.0525(16) -0.0100(13) 0.0044(12) -0.0084(12)
C38 0.0295(12) 0.0499(15) 0.0427(14) 0.0023(12) -0.0025(10) -0.0062(11)
C39 0.0200(10) 0.0384(13) 0.0360(12) 0.0071(10) 0.0008(9) -0.0019(9)
O2W 0.080(3) 0.068(6) 0.072(4) -0.001(3) 0.005(2) 0.000(3)
O2W' 0.083(6) 0.123(19) 0.080(6) 0.007(8) 0.016(5) -0.009(7)
O3W 0.116(3) 0.092(2) 0.184(4) 0.028(3) 0.037(3) -0.005(2)
O4W 0.059(4) 0.085(4) 0.101(5) 0.007(4) -0.029(3) -0.011(3)
O4WA 0.047(7) 0.092(8) 0.107(10) -0.016(8) -0.026(7) -0.022(7)
O4WB 0.084(8) 0.026(5) 0.088(8) -0.019(5) -0.030(7) 0.029(6)
O4WC 0.078(8) 0.035(6) 0.083(8) -0.010(6) -0.036(6) 0.021(6)
O8 0.069(7) 0.059(7) 0.093(8) -0.005(7) -0.026(7) 0.007(7)

loop_
_atom_type_symbol
_atom_type_description
_atom_type_scat_dispersion_real
_atom_type_scat_dispersion_imag
_atom_type_scat_source
C C 0.0033 0.0016 'International Tables Vol C Tables 4.2.6.8 and 6.1.1.4'
H H 0.0000 0.0000 'International Tables Vol C Tables 4.2.6.8 and 6.1.1.4'
Co Co 0.3494 0.9721 'International Tables Vol C Tables 4.2.6.8 and 6.1.1.4'
N N 0.0061 0.0033 'International Tables Vol C Tables 4.2.6.8 and 6.1.1.4'
O O 0.0106 0.0060 'International Tables Vol C Tables 4.2.6.8 and 6.1.1.4'

loop_
_geom_angle_atom_site_label_1
_geom_angle_atom_site_label_2
_geom_angle_atom_site_label_3
_geom_angle
_geom_angle_site_symmetry_1
_geom_angle_site_symmetry_3
_geom_angle_publ_flag
O1 Co1 O1W 89.02(7) . . ?
O1 Co1 O4 178.80(8) . 1_455 ?
O1 Co1 N1 92.10(7) . . ?
O1 Co1 N2 95.83(7) . 3_255 ?
O1 Co1 N5 88.09(7) . . ?
O1W Co1 N1 90.12(8) . . ?
O1W Co1 N2 172.60(8) . 3_255 ?
O1W Co1 N5 87.58(8) . . ?
O4 Co1 O1W 89.85(7) 1_455 . ?
O4 Co1 N1 87.50(7) 1_455 . ?
O4 Co1 N2 85.33(7) 1_455 3_255 ?
O4 Co1 N5 92.27(7) 1_455 . ?
N1 Co1 N2 95.27(8) . 3_255 ?
N1 Co1 N5 177.69(8) . . ?
N5 Co1 N2 87.00(8) . 3_255 ?
C28 O1 Co1 131.30(15) . . ?
Co1 O1W H1WA 112.9 . . ?
Co1 O1W H1WB 135.7 . . ?
H1WA O1W H1WB 106.2 . . ?
C33 O4 Co1 133.55(16) . 1_655 ?
C1 N1 Co1 123.66(15) . . ?
C5 N1 Co1 118.73(17) . . ?
C5 N1 C1 117.3(2) . . ?
C15 N2 Co1 124.97(16) . 3_255 ?
C17 N2 Co1 118.29(16) . 3_255 ?
C17 N2 C15 116.7(2) . . ?
C6 N3 H3 117.4 . . ?
C6 N3 C7 125.2(2) . . ?
C7 N3 H3 117.4 . . ?
C10 N4 H4 116.4 . . ?
C13 N4 H4 116.4 . . ?
C13 N4 C10 127.1(2) . . ?
C19 N5 Co1 121.82(15) . . ?
C23 N5 Co1 120.85(16) . . ?
C23 N5 C19 117.3(2) . . ?
C24 N6 H6 116.1 . . ?
C24 N6 C25 127.8(2) . . ?
C25 N6 H6 116.1 . . ?
N1 C1 H1 118.8 . . ?
N1 C1 C2 122.4(2) . . ?
C2 C1 H1 118.8 . . ?
C1 C2 H2 120.1 . . ?
C1 C2 C3 119.9(2) . . ?
C3 C2 H2 120.1 . . ?
C2 C3 H3A 120.9 . . ?
C4 C3 C2 118.2(2) . . ?
C4 C3 H3A 120.9 . . ?
C3 C4 C6 126.4(2) . . ?
C5 C4 C3 118.1(2) . . ?
C5 C4 C6 115.5(2) . . ?
N1 C5 C4 124.1(2) . . ?
N1 C5 H5 117.9 . . ?
C4 C5 H5 117.9 . . ?
O5 C6 N3 123.4(2) . . ?
O5 C6 C4 119.9(2) . . ?
N3 C6 C4 116.7(2) . . ?
C8 C7 N3 123.0(2) . . ?
C8 C7 C12 119.3(2) . . ?
C12 C7 N3 117.6(2) . . ?
C7 C8 H8 120.1 . . ?
C7 C8 C9 119.8(2) . . ?
C9 C8 H8 120.1 . . ?
C8 C9 H9 119.6 . . ?
C10 C9 C8 120.8(2) . . ?
C10 C9 H9 119.6 . . ?
C9 C10 N4 117.5(2) . . ?
C9 C10 C11 119.2(2) . . ?
C11 C10 N4 123.2(2) . . ?
C10 C11 H11 120.1 . . ?
C10 C11 C12 119.8(3) . . ?
C12 C11 H11 120.1 . . ?
C7 C12 C11 121.0(3) . . ?
C7 C12 H12 119.5 . . ?
C11 C12 H12 119.5 . . ?
O6 C13 N4 124.0(2) . . ?
O6 C13 C14 118.7(2) . . ?
N4 C13 C14 117.3(2) . . ?
C15 C14 C13 122.5(2) . . ?
C15 C14 C18 118.2(2) . . ?
C18 C14 C13 119.2(2) . . ?
N2 C15 C14 123.7(2) . . ?
N2 C15 H15 118.2 . . ?
C14 C15 H15 118.2 . . ?
C17 C16 H16 120.6 . . ?
C17 C16 C18 118.9(2) . . ?
C18 C16 H16 120.6 . . ?
N2 C17 C16 123.6(2) . . ?
N2 C17 H17 118.2 . . ?
C16 C17 H17 118.2 . . ?
C14 C18 H18 120.5 . . ?
C16 C18 C14 118.9(3) . . ?
C16 C18 H18 120.5 . . ?
N5 C19 H19 118.3 . . ?
N5 C19 C20 123.4(2) . . ?
C20 C19 H19 118.3 . . ?
C19 C20 H20 120.6 . . ?
C19 C20 C21 118.7(2) . . ?
C21 C20 H20 120.6 . . ?
C20 C21 H21 120.4 . . ?
C22 C21 C20 119.1(2) . . ?
C22 C21 H21 120.4 . . ?
C21 C22 C23 118.3(2) . . ?
C21 C22 C24 123.7(2) . . ?
C23 C22 C24 118.0(2) . . ?
N5 C23 C22 123.1(2) . . ?
N5 C23 H23 118.4 . . ?
C22 C23 H23 118.4 . . ?
O7 C24 N6 125.0(2) . . ?
O7 C24 C22 120.7(2) . . ?
N6 C24 C22 114.3(2) . . ?
C26 C25 N6 124.1(2) . . ?
C27 C25 N6 117.0(2) 3_446 . ?
C27 C25 C26 118.9(2) 3_446 . ?
C25 C26 H26 120.1 . . ?
C27 C26 C25 119.7(2) . . ?
C27 C26 H26 120.1 . . ?
C25 C27 C26 121.4(2) 3_446 . ?
C25 C27 H27 119.3 3_446 . ?
C26 C27 H27 119.3 . . ?
O1 C28 C29 114.2(2) . . ?
O2 C28 O1 125.7(2) . . ?
O2 C28 C29 120.1(2) . . ?
C30 C29 C28 119.6(2) . . ?
C30 C29 C39 120.1(2) . . ?
C39 C29 C28 120.2(2) . . ?
C29 C30 H30 119.6 . . ?
C29 C30 C31 120.8(2) . . ?
C31 C30 H30 119.6 . . ?
C30 C31 H31 119.2 . . ?
C32 C31 C30 121.6(2) . . ?
C32 C31 H31 119.2 . . ?
C31 C32 C33 118.1(2) . . ?
C31 C32 C34 119.3(2) . . ?
C34 C32 C33 122.6(2) . . ?
O3 C33 O4 124.4(2) . . ?
O3 C33 C32 118.2(2) . . ?
O4 C33 C32 117.5(2) . . ?
C32 C34 C39 119.0(2) . . ?
C35 C34 C32 123.3(2) . . ?
C35 C34 C39 117.5(2) . . ?
C34 C35 H35 119.1 . . ?
C36 C35 C34 121.8(2) . . ?
C36 C35 H35 119.1 . . ?
C35 C36 H36 119.8 . . ?
C35 C36 C37 120.5(3) . . ?
C37 C36 H36 119.8 . . ?
C36 C37 H37 120.1 . . ?
C38 C37 C36 119.7(3) . . ?
C38 C37 H37 120.1 . . ?
C37 C38 H38 119.1 . . ?
C37 C38 C39 121.8(2) . . ?
C39 C38 H38 119.1 . . ?
C29 C39 C34 118.9(2) . . ?
C38 C39 C29 122.5(2) . . ?
C38 C39 C34 118.4(2) . . ?
H2WA O2W H2WB 85.7 . . ?
H2WC O2W' H2WD 104.5 . . ?
H3WA O3W H3WB 109.5 . . ?
H4WA O4W H4WB 104.5 . . ?
H4WC O4WA H4WD 104.5 . . ?
H4WE O4WB H4WF 104.5 . . ?
H4WG O4WC H4WH 104.5 . . ?
H8A O8 H8B 104.5 . . ?

loop_
_geom_bond_atom_site_label_1
_geom_bond_atom_site_label_2
_geom_bond_distance
_geom_bond_site_symmetry_2
_geom_bond_publ_flag
Co1 O1 2.0553(16) . ?
Co1 O1W 2.1176(19) . ?
Co1 O4 2.0912(15) 1_455 ?
Co1 N1 2.155(2) . ?
Co1 N2 2.207(2) 3_255 ?
Co1 N5 2.176(2) . ?
O1 C28 1.271(3) . ?
O1W H1WA 0.8501 . ?
O1W H1WB 0.8500 . ?
O2 C28 1.238(3) . ?
O3 C33 1.242(3) . ?
O4 Co1 2.0913(15) 1_655 ?
O4 C33 1.253(3) . ?
O5 C6 1.226(3) . ?
O6 C13 1.228(3) . ?
O7 C24 1.225(3) . ?
N1 C1 1.341(3) . ?
N1 C5 1.334(3) . ?
N2 Co1 2.207(2) 3_255 ?
N2 C15 1.348(3) . ?
N2 C17 1.343(3) . ?
N3 H3 0.8600 . ?
N3 C6 1.341(3) . ?
N3 C7 1.427(3) . ?
N4 H4 0.8600 . ?
N4 C10 1.425(3) . ?
N4 C13 1.345(3) . ?
N5 C19 1.343(3) . ?
N5 C23 1.339(3) . ?
N6 H6 0.8600 . ?
N6 C24 1.343(3) . ?
N6 C25 1.420(3) . ?
C1 H1 0.9300 . ?
C1 C2 1.371(3) . ?
C2 H2 0.9300 . ?
C2 C3 1.387(3) . ?
C3 H3A 0.9300 . ?
C3 C4 1.382(3) . ?
C4 C5 1.382(3) . ?
C4 C6 1.502(3) . ?
C5 H5 0.9300 . ?
C7 C8 1.372(4) . ?
C7 C12 1.375(4) . ?
C8 H8 0.9300 . ?
C8 C9 1.390(4) . ?
C9 H9 0.9300 . ?
C9 C10 1.376(4) . ?
C10 C11 1.378(4) . ?
C11 H11 0.9300 . ?
C11 C12 1.384(4) . ?
C12 H12 0.9300 . ?
C13 C14 1.496(3) . ?
C14 C15 1.380(4) . ?
C14 C18 1.388(4) . ?
C15 H15 0.9300 . ?
C16 H16 0.9300 . ?
C16 C17 1.371(4) . ?
C16 C18 1.383(4) . ?
C17 H17 0.9300 . ?
C18 H18 0.9300 . ?
C19 H19 0.9300 . ?
C19 C20 1.373(4) . ?
C20 H20 0.9300 . ?
C20 C21 1.383(3) . ?
C21 H21 0.9300 . ?
C21 C22 1.380(3) . ?
C22 C23 1.389(3) . ?
C22 C24 1.506(3) . ?
C23 H23 0.9300 . ?
C25 C26 1.390(3) . ?
C25 C27 1.384(3) 3_446 ?
C26 H26 0.9300 . ?
C26 C27 1.388(3) . ?
C27 C25 1.384(3) 3_446 ?
C27 H27 0.9300 . ?
C28 C29 1.519(3) . ?
C29 C30 1.362(3) . ?
C29 C39 1.427(3) . ?
C30 H30 0.9300 . ?
C30 C31 1.406(3) . ?
C31 H31 0.9300 . ?
C31 C32 1.368(3) . ?
C32 C33 1.523(3) . ?
C32 C34 1.431(3) . ?
C34 C35 1.418(3) . ?
C34 C39 1.435(3) . ?
C35 H35 0.9300 . ?
C35 C36 1.355(4) . ?
C36 H36 0.9300 . ?
C36 C37 1.408(4) . ?
C37 H37 0.9300 . ?
C37 C38 1.355(4) . ?
C38 H38 0.9300 . ?
C38 C39 1.417(3) . ?
O2W H2WA 0.8502 . ?
O2W H2WB 0.8500 . ?
O2W' H2WC 0.8500 . ?
O2W' H2WD 0.8502 . ?
O3W H3WA 0.8499 . ?
O3W H3WB 0.8498 . ?
O4W H4WA 0.8501 . ?
O4W H4WB 0.8499 . ?
O4WA H4WC 0.8503 . ?
O4WA H4WD 0.8500 . ?
O4WB H4WE 0.8502 . ?
O4WB H4WF 0.8500 . ?
O4WC H4WG 0.8500 . ?
O4WC H4WH 0.8500 . ?
O8 H8A 0.8499 . ?
O8 H8B 0.8501 . ?

loop_
_geom_torsion_atom_site_label_1
_geom_torsion_atom_site_label_2
_geom_torsion_atom_site_label_3
_geom_torsion_atom_site_label_4
_geom_torsion
_geom_torsion_site_symmetry_1
_geom_torsion_site_symmetry_2
_geom_torsion_site_symmetry_3
_geom_torsion_site_symmetry_4
_geom_torsion_publ_flag
Co1 O1 C28 O2 6.6(4) . . . . ?
Co1 O1 C28 C29 -172.18(15) . . . . ?
Co1 O4 C33 O3 -8.6(5) 1_655 . . . ?
Co1 O4 C33 C32 169.26(16) 1_655 . . . ?
Co1 N1 C1 C2 173.09(18) . . . . ?
Co1 N1 C5 C4 -171.2(2) . . . . ?
Co1 N2 C15 C14 177.58(19) 3_255 . . . ?
Co1 N2 C17 C16 -178.8(2) 3_255 . . . ?
Co1 N5 C19 C20 -178.8(2) . . . . ?
Co1 N5 C23 C22 -179.99(17) . . . . ?
O1 C28 C29 C30 -55.2(3) . . . . ?
O1 C28 C29 C39 121.4(2) . . . . ?
O2 C28 C29 C30 126.0(3) . . . . ?
O2 C28 C29 C39 -57.5(3) . . . . ?
O6 C13 C14 C15 143.1(3) . . . . ?
O6 C13 C14 C18 -32.1(4) . . . . ?
N1 C1 C2 C3 -1.7(4) . . . . ?
N3 C7 C8 C9 176.7(3) . . . . ?
N3 C7 C12 C11 -176.5(3) . . . . ?
N4 C10 C11 C12 177.8(3) . . . . ?
N4 C13 C14 C15 -36.4(4) . . . . ?
N4 C13 C14 C18 148.4(3) . . . . ?
N5 C19 C20 C21 -0.7(4) . . . . ?
N6 C25 C26 C27 178.2(2) . . . . ?
C1 N1 C5 C4 2.2(4) . . . . ?
C1 C2 C3 C4 1.4(4) . . . . ?
C2 C3 C4 C5 0.6(4) . . . . ?
C2 C3 C4 C6 -179.1(2) . . . . ?
C3 C4 C5 N1 -2.5(4) . . . . ?
C3 C4 C6 O5 162.2(3) . . . . ?
C3 C4 C6 N3 -20.9(4) . . . . ?
C5 N1 C1 C2 0.0(4) . . . . ?
C5 C4 C6 O5 -17.5(4) . . . . ?
C5 C4 C6 N3 159.4(2) . . . . ?
C6 N3 C7 C8 -38.1(4) . . . . ?
C6 N3 C7 C12 139.5(3) . . . . ?
C6 C4 C5 N1 177.2(2) . . . . ?
C7 N3 C6 O5 7.8(4) . . . . ?
C7 N3 C6 C4 -169.0(2) . . . . ?
C7 C8 C9 C10 0.4(5) . . . . ?
C8 C7 C12 C11 1.2(5) . . . . ?
C8 C9 C10 N4 -177.7(3) . . . . ?
C8 C9 C10 C11 -0.1(4) . . . . ?
C9 C10 C11 C12 0.4(4) . . . . ?
C10 N4 C13 O6 -1.4(4) . . . . ?
C10 N4 C13 C14 178.0(2) . . . . ?
C10 C11 C12 C7 -0.9(5) . . . . ?
C12 C7 C8 C9 -0.9(4) . . . . ?
C13 N4 C10 C9 -163.7(3) . . . . ?
C13 N4 C10 C11 18.8(4) . . . . ?
C13 C14 C15 N2 -175.0(2) . . . . ?
C13 C14 C18 C16 175.8(3) . . . . ?
C15 N2 C17 C16 -1.2(4) . . . . ?
C15 C14 C18 C16 0.3(4) . . . . ?
C17 N2 C15 C14 0.2(4) . . . . ?
C17 C16 C18 C14 -1.3(4) . . . . ?
C18 C14 C15 N2 0.2(4) . . . . ?
C18 C16 C17 N2 1.8(4) . . . . ?
C19 N5 C23 C22 1.6(4) . . . . ?
C19 C20 C21 C22 0.6(4) . . . . ?
C20 C21 C22 C23 0.5(4) . . . . ?
C20 C21 C22 C24 177.4(2) . . . . ?
C21 C22 C23 N5 -1.6(4) . . . . ?
C21 C22 C24 O7 -149.8(2) . . . . ?
C21 C22 C24 N6 30.4(3) . . . . ?
C23 N5 C19 C20 -0.4(4) . . . . ?
C23 C22 C24 O7 27.2(3) . . . . ?
C23 C22 C24 N6 -152.6(2) . . . . ?
C24 N6 C25 C26 2.9(4) . . . . ?
C24 N6 C25 C27 -178.4(2) . . . 3_446 ?
C24 C22 C23 N5 -178.7(2) . . . . ?
C25 N6 C24 O7 5.3(4) . . . . ?
C25 N6 C24 C22 -174.9(2) . . . . ?
C25 C26 C27 C25 0.6(4) . . . 3_446 ?
C27 C25 C26 C27 -0.5(4) 3_446 . . . ?
C28 C29 C30 C31 -179.8(2) . . . . ?
C28 C29 C39 C34 -175.1(2) . . . . ?
C28 C29 C39 C38 0.0(3) . . . . ?
C29 C30 C31 C32 -4.2(4) . . . . ?
C30 C29 C39 C34 1.4(3) . . . . ?
C30 C29 C39 C38 176.6(2) . . . . ?
C30 C31 C32 C33 177.4(2) . . . . ?
C30 C31 C32 C34 -0.7(4) . . . . ?
C31 C32 C33 O3 32.4(4) . . . . ?
C31 C32 C33 O4 -145.5(3) . . . . ?
C31 C32 C34 C35 -168.8(2) . . . . ?
C31 C32 C34 C39 5.7(3) . . . . ?
C32 C34 C35 C36 178.0(2) . . . . ?
C32 C34 C39 C29 -6.1(3) . . . . ?
C32 C34 C39 C38 178.6(2) . . . . ?
C33 C32 C34 C35 13.2(4) . . . . ?
C33 C32 C34 C39 -172.3(2) . . . . ?
C34 C32 C33 O3 -149.5(3) . . . . ?
C34 C32 C33 O4 32.5(4) . . . . ?
C34 C35 C36 C37 1.9(4) . . . . ?
C35 C34 C39 C29 168.8(2) . . . . ?
C35 C34 C39 C38 -6.6(3) . . . . ?
C35 C36 C37 C38 -3.8(4) . . . . ?
C36 C37 C38 C39 0.4(4) . . . . ?
C37 C38 C39 C29 -170.3(2) . . . . ?
C37 C38 C39 C34 4.9(4) . . . . ?
C39 C29 C30 C31 3.7(4) . . . . ?
C39 C34 C35 C36 3.4(4) . . . . ?
